data_2008542
loop_
_publ_author_name
'Alcock, Nathaniel W.'
'Zhang, Delong'
'Busch, Daryle H.'

_publ_section_title
;
 Tris(2-pyridylmethyl)triazacyclododecane complexes of Fe^II^ and
 Cu^II^
;
_journal_issue 6
_journal_name_full 'Acta Crystallographica Section C'
_journal_page_first 886
_journal_page_last 889
_journal_paper_doi 10.1107/S0108270198018381
_journal_volume 55
_journal_year 1999
_chemical_formula_iupac '[Cu (C27 H36 N6)] (P F6)2, 0.5C~2~H~3~N'
_chemical_formula_sum 'C28 H37.5 Cu F12 N6.5 P2'
_chemical_formula_weight 818.62
_chemical_name_systematic ?
_space_group_IT_number 61
_symmetry_cell_setting orthorhombic
_symmetry_space_group_name_Hall '-P 2ac 2ab'
_symmetry_space_group_name_H-M 'P b c a'
_audit_creation_method SHELXL
_cell_angle_alpha 90.00
_cell_angle_beta 90.00
_cell_angle_gamma 90.00
_cell_formula_units_Z 16
_cell_length_a 24.309(5)
_cell_length_b 13.543(3)
_cell_length_c 41.392(8)
_cell_measurement_reflns_used 3837
_cell_measurement_temperature 293(2)
_cell_measurement_theta_max 15
_cell_measurement_theta_min 3
_cell_volume 13627(5)
_computing_cell_refinement MADNES
_computing_data_collection 'MADNES (Pflugrath & Messerschmidt, 1992)'
_computing_data_reduction MADNES
_computing_molecular_graphics SHELXTL-Plus
_computing_publication_material SHELXTL-Plus
_computing_structure_refinement 'SHELXL93 (Sheldrick, 1993)'
_computing_structure_solution 'SHELXS86 (Sheldrick, 1990b)'
_diffrn_ambient_temperature 293(2)
_diffrn_measured_fraction_theta_full 0.902
_diffrn_measured_fraction_theta_max 0.902
_diffrn_measurement_device 'Delft Instruments FAST TV area-detector'
_diffrn_measurement_method \f
_diffrn_radiation_monochromator graphite
_diffrn_radiation_source 'fine-focus sealed tube'
_diffrn_radiation_type MoK\a
_diffrn_radiation_wavelength 0.71073
_diffrn_reflns_av_R_equivalents 0.090
_diffrn_reflns_av_sigmaI/netI 0.104
_diffrn_reflns_limit_h_max 25
_diffrn_reflns_limit_h_min -25
_diffrn_reflns_limit_k_max 13
_diffrn_reflns_limit_k_min -10
_diffrn_reflns_limit_l_max 42
_diffrn_reflns_limit_l_min -41
_diffrn_reflns_number 42132
_diffrn_reflns_theta_full 22.83
_diffrn_reflns_theta_max 22.83
_diffrn_reflns_theta_min 1.68
_exptl_absorpt_coefficient_mu 0.833
_exptl_absorpt_correction_type none
_exptl_crystal_colour blue-green
_exptl_crystal_density_diffrn 1.596
_exptl_crystal_density_method 'not measured'
_exptl_crystal_description block
_exptl_crystal_F_000 6688
_exptl_crystal_size_max 0.20
_exptl_crystal_size_mid 0.15
_exptl_crystal_size_min 0.10
_refine_diff_density_max 0.457
_refine_diff_density_min -0.345
_refine_ls_extinction_method none
_refine_ls_goodness_of_fit_ref 0.842
_refine_ls_hydrogen_treatment constr
_refine_ls_matrix_type full
_refine_ls_number_parameters 930
_refine_ls_number_reflns 8385
_refine_ls_number_restraints 94
_refine_ls_restrained_S_all 0.854
_refine_ls_R_factor_all 0.124
_refine_ls_R_factor_gt 0.066
_refine_ls_shift/su_max 0.080
_refine_ls_shift/su_mean 0.003
_refine_ls_structure_factor_coef Fsqd
_refine_ls_weighting_details 'calc w = 1/[\s^2^(Fo^2^)+(0.1050P)^2^] where P = (Fo^2^+2Fc^2^)/3'
_refine_ls_weighting_scheme calc
_refine_ls_wR_factor_ref 0.179
_reflns_number_gt 3837
_reflns_number_total 8385
_reflns_threshold_expression I>2\s(I)
_cod_data_source_file cf1275.cif
_cod_data_source_block cu12np3b
_cod_depositor_comments
;
The following automatic conversions were performed:
'_symmetry_cell_setting' value 'Orthorhombic' changed to 'orthorhombic'
according to '/home/saulius/struct/CIF-dictionaries/cif_core.dic'
dictionary named 'cif_core.dic' version 2.4.1 from
2010-06-29.

'_geom_bond_publ_flag' value 'Y' changed to 'y' according to
'/home/saulius/struct/CIF-dictionaries/cif_core.dic' dictionary named
'cif_core.dic' version 2.4.1 from 2010-06-29 (12 times).

Automatic conversion script
Id: cif_fix_enum 1527 2010-12-29 10:47:43Z saulius 

The following automatic conversions were performed:

'_geom_bond_publ_flag' value 'Y' changed to 'y' according to
/home/saulius/struct/CIF-dictionaries/cif_core.dic dictionary named
'cif_core.dic' version 2.4.1 from 2010-06-29 (12
times).

'_geom_angle_publ_flag' value 'Y' changed to 'y' according
to /home/saulius/struct/CIF-dictionaries/cif_core.dic dictionary
named 'cif_core.dic' version 2.4.1 from 2010-06-29 (30 times).

Automatic conversion script
Id: cif_fix_values 1715 2011-07-08 13:25:40Z adriana 
;
_cod_original_formula_sum 'C28 H37.50 Cu F12 N6.50 P2'
_cod_database_code 2008542
_cod_database_fobs_code 2008542

loop_
_symmetry_equiv_pos_as_xyz
'x, y, z'
'-x+1/2, -y, z+1/2'
'-x, y+1/2, -z+1/2'
'x+1/2, -y+1/2, -z'
'-x, -y, -z'
'x-1/2, y, -z-1/2'
'x, -y-1/2, z-1/2'
'-x-1/2, y-1/2, z'

loop_
_atom_site_label
_atom_site_fract_x
_atom_site_fract_y
_atom_site_fract_z
_atom_site_U_iso_or_equiv
_atom_site_adp_type
_atom_site_calc_flag
_atom_site_refinement_flags
_atom_site_occupancy
_atom_site_disorder_assembly
_atom_site_disorder_group
_atom_site_type_symbol
Cu1 .12409(3) .75983(6) .061007(19) .0534(3) Uani d . 1 B . Cu
N11 .2106(2) .7829(4) .05344(14) .0649(16) Uani d . 1 B . N
C12 .2287(3) .8841(7) .0439(3) .108(3) Uani d . 1 . . C
H12A .2637 .8975 .0542 .130 Uiso calc R 1 A 1 H
H12B .2348 .8846 .0207 .130 Uiso calc R 1 A 1 H
C13A .1912(5) .9634(8) .0518(4) .093(6) Uani d P .744(18) B 1 C
H13A .2111 1.0250 .0494 .111 Uiso calc PR .744(18) B 1 H
H13B .1817 .9569 .0744 .111 Uiso calc PR .744(18) B 1 H
C13B .1992(12) .942(2) .0223(9) .064(11) Uiso d P .256(18) B 2 C
C14 .1400(4) .9727(6) .0337(2) .094(3) Uani d . 1 . . C
H14A .1479 .9629 .0110 .113 Uiso calc R 1 B 1 H
H14B .1263 1.0395 .0363 .113 Uiso calc R 1 B 1 H
N15 .0964(3) .9032(4) .04335(16) .0736(18) Uani d . 1 B . N
C16 .0573(4) .8949(7) .0156(2) .113(3) Uani d . 1 . . C
H16A .0461 .9605 .0097 .135 Uiso d R 1 B . H
H16B .0254 .8606 .0234 .135 Uiso d R 1 . . H
C17 .0760(4) .8382(8) -.0134(2) .116(3) Uani d . 1 B . C
H17A .1130 .8595 -.0174 .139 Uiso d R 1 . . H
H17B .0540 .8571 -.0316 .139 Uiso d R 1 . . H
C18 .0759(5) .7363(9) -.0114(2) .132(4) Uani d . 1 . . C
H18A .0873 .7117 -.0324 .159 Uiso calc R 1 B . H
H18B .0379 .7162 -.0085 .159 Uiso calc R 1 . . H
N19 .1083(3) .6829(5) .01281(15) .0702(17) Uani d . 1 B . N
C110 .1584(4) .6399(7) -.0022(2) .115(3) Uani d D 1 . . C
H11A .1628 .5741 .0067 .137 Uiso calc R 1 B 1 H
H11B .1506 .6317 -.0250 .137 Uiso calc R 1 B 1 H
C11A .2104(4) .6874(12) .0001(3) .111(6) Uani d PD .744(18) B 1 C
H11C .2071 .7486 -.0120 .133 Uiso calc PR .744(18) B 1 H
H11D .2361 .6464 -.0117 .133 Uiso calc PR .744(18) B 1 H
C11B .2060(10) .6314(16) .0179(7) .057(10) Uiso d PD .256(18) B 2 C
C112 .2367(4) .7121(7) .0298(2) .098(3) Uani d D 1 . . C
H11E .2726 .7386 .0244 .117 Uiso calc R 1 B 1 H
H11F .2429 .6507 .0413 .117 Uiso calc R 1 B 1 H
C113 .2339(3) .7598(6) .08564(18) .071(2) Uani d . 1 . . C
H11Y .2265 .8139 .1000 .085 Uiso d R 1 B . H
H11Z .2731 .7528 .0839 .085 Uiso d R 1 . . H
C114 .2105(3) .6691(5) .09945(18) .063(2) Uani d . 1 B . C
N115 .1582(3) .6499(4) .09106(14) .0625(16) Uani d . 1 . . N
C116 .1340(3) .5700(6) .1043(2) .079(2) Uani d . 1 B . C
H11G .0961 .5576 .0992 .095 Uiso d R 1 . . H
C117 .1607(4) .5075(6) .1259(2) .092(3) Uani d . 1 . . C
H11H .1435 .4495 .1346 .110 Uiso d R 1 B . H
C118 .2137(4) .5299(7) .1341(2) .098(3) Uani d . 1 B . C
H11I .2335 .4891 .1491 .118 Uiso d R 1 . . H
C119 .2389(4) .6101(7) .1204(2) .089(3) Uani d . 1 . . C
H11J .2764 .6253 .1259 .106 Uiso d R 1 B . H
C120 .0659(3) .9505(6) .0709(2) .086(3) Uani d . 1 . . C
H12C .0590 1.0191 .0657 .103 Uiso calc R 1 B . H
H12D .0306 .9180 .0734 .103 Uiso calc R 1 . . H
C121 .0955(3) .9458(7) .1018(2) .066(2) Uani d . 1 B . C
N122 .1156(2) .8571(5) .10979(19) .0766(19) Uani d . 1 . . N
C123 .1387(3) .8487(7) .1392(3) .087(3) Uani d . 1 B . C
H12Y .1514 .7848 .1459 .104 Uiso d R 1 . . H
C124 .1437(3) .9265(11) .1592(2) .098(3) Uani d . 1 . . C
H12Z .1602 .9167 .1800 .117 Uiso d R 1 B . H
C125 .1248(4) 1.0169(8) .1501(3) .102(3) Uani d . 1 B . C
H12E .1314 1.0721 .1641 .123 Uiso d R 1 . . H
C126 .1003(3) 1.0298(6) .1208(2) .087(3) Uani d . 1 . . C
H12F .0635 1.0284 .1292 .104 Uiso d R 1 B . H
C127 .0734(4) .6021(7) .0228(3) .124(4) Uani d . 1 . . C
H12G .0960 .5539 .0334 .149 Uiso d R 1 B . H
H12H .0563 .5712 .0045 .149 Uiso d R 1 . . H
C128 .0301(4) .6341(6) .0466(2) .081(2) Uani d . 1 B . C
N129 .0454(2) .7005(4) .06782(15) .0608(16) Uani d . 1 . . N
C130 .0098(4) .7260(6) .0907(2) .080(2) Uani d . 1 B . C
H13Z .0205 .7749 .1063 .096 Uiso d R 1 . . H
C131 -.0412(3) .6859(7) .0928(2) .087(3) Uani d . 1 . . C
H13C -.0651 .7047 .1103 .104 Uiso d R 1 B . H
C132 -.0581(4) .6215(8) .0709(3) .095(3) Uani d . 1 B . C
H13D -.0949 .5957 .0714 .114 Uiso d R 1 . . H
C133 -.0220(5) .5930(7) .0481(3) .111(3) Uani d . 1 . . C
H13E -.0326 .5428 .0330 .133 Uiso d R 1 B . H
Cu2 .10749(4) .76937(7) .31458(2) .0758(4) Uani d . 1 C . Cu
N21 .0848(5) .6391(7) .3367(2) .119(3) Uani d . 1 . . N
C22 .1123(10) .6107(16) .3721(6) .135(10) Uiso d P .56(2) C 1 C
C23 .1155(12) .7003(19) .3903(5) .099(7) Uiso d P .56(2) C 1 C
C24 .1162(8) .8286(18) .3892(5) .110(8) Uiso d P .56(2) C 1 C
C22A .0676(11) .6498(17) .3723(7) .109(11) Uiso d P .44(2) C 2 C
C23A .0907(16) .682(2) .3924(8) .114(11) Uiso d P .44(2) C 2 C
C24A .1332(9) .761(2) .3909(5) .079(8) Uiso d P .44(2) C 2 C
N25 .1236(3) .8572(6) .3583(2) .113(3) Uani d . 1 . . N
C26 .0869(5) .9652(9) .3550(3) .083(5) Uiso d P .663(19) C 1 C
C27 .0305(6) .9634(12) .3570(4) .092(5) Uiso d P .663(19) C 1 C
C28 .0010(6) .9138(14) .3341(4) .095(5) Uiso d P .663(19) C 1 C
C26A .0849(10) .9094(18) .3743(7) .075(10) Uiso d P .337(19) C 2 C
C27A .0272(10) .910(2) .3667(7) .078(9) Uiso d P .337(19) C 2 C
C28A -.0069(8) .8720(17) .3443(6) .047(7) Uiso d P .337(19) C 2 C
N29 .0183(3) .8319(5) .31272(18) .083(2) Uani d . 1 . . N
C210 -.0234(8) .736(2) .3172(7) .087(7) Uiso d P .51(2) C 1 C
C211 -.0252(9) .6776(17) .3275(6) .102(8) Uiso d P .51(2) C 1 C
C212 .0355(11) .6012(17) .3381(7) .101(8) Uiso d P .51(2) C 1 C
C21A -.0248(7) .7666(14) .3008(6) .077(6) Uiso d P .49(2) C 2 C
C21B .0022(8) .6359(14) .3123(5) .076(7) Uiso d P .49(2) C 2 C
C21C .0215(14) .603(2) .3234(10) .114(11) Uiso d P .49(2) C 2 C
C213 .1207(6) .5654(10) .3226(4) .159(6) Uani d . 1 C . C
H21D .1070 .5001 .3266 .191 Uiso d R 1 . . H
H21E .1568 .5711 .3318 .191 Uiso d R 1 . . H
C214 .1246(4) .5795(8) .2879(3) .105(4) Uani d . 1 . . C
N215 .1186(2) .6711(5) .27722(19) .0725(18) Uani d . 1 C . N
C216 .1220(3) .6912(6) .2455(3) .083(3) Uani d . 1 . . C
H21F .1180 .7589 .2391 .100 Uiso d R 1 C . H
C217 .1313(4) .6214(10) .2219(3) .126(4) Uani d . 1 C . C
H21G .1326 .6377 .1993 .151 Uiso d R 1 . . H
C218 .1372(6) .5288(12) .2324(5) .180(8) Uani d . 1 . . C
H21H .1469 .4804 .2164 .216 Uiso d R 1 C . H
C219 .1336(6) .5052(10) .2645(5) .165(6) Uani d . 1 C . C
H21I .1357 .4363 .2698 .198 Uiso d R 1 . . H
C220 .1796(3) .8987(6) .3546(2) .090(3) Uani d . 1 C . C
H22B .1916 .9331 .3736 .108 Uiso d R 1 . . H
H22C .1766 .9456 .3373 .108 Uiso d R 1 . . H
C221 .2226(3) .8272(6) .3443(2) .076(2) Uani d . 1 . . C
N222 .2079(3) .7579(5) .32340(18) .088(2) Uani d . 1 C . N
C223 .2479(4) .6991(6) .3113(2) .103(3) Uani d . 1 . . C
H22D .2375 .6492 .2960 .124 Uiso d R 1 C . H
C224 .3024(4) .7087(9) .3209(3) .121(4) Uani d . 1 C . C
H22E .3292 .6648 .3118 .145 Uiso d R 1 . . H
C225 .3155(5) .7799(10) .3426(3) .140(4) Uani d . 1 . . C
H22F .3534 .7891 .3484 .168 Uiso d R 1 C . H
C226 .2754(4) .8382(8) .3548(2) .105(3) Uani d . 1 C . C
H22G .2836 .8863 .3712 .126 Uiso d R 1 . . H
C227 .0196(5) .8818(12) .2843(3) .184(6) Uani d . 1 C . C
H22H -.0093 .9301 .2846 .220 Uiso d R 1 . . H
H22I .0118 .8359 .2672 .220 Uiso d R 1 . . H
C228 .0717(5) .9316(8) .2746(2) .093(3) Uani d . 1 . . C
N229 .1175(3) .8873(4) .28411(15) .0682(17) Uani d . 1 C . N
C230 .1656(4) .9201(7) .2742(2) .098(3) Uani d . 1 . . C
H23B .1981 .8854 .2809 .118 Uiso d R 1 C . H
C231 .1726(5) 1.0028(10) .2548(3) .123(4) Uani d . 1 C . C
H23C .2082 1.0234 .2473 .147 Uiso d R 1 . . H
C232 .1272(7) 1.0519(8) .2465(3) .130(4) Uani d . 1 . . C
H23D .1297 1.1107 .2336 .156 Uiso d R 1 C . H
C233 .0758(6) 1.0179(10) .2556(3) .131(4) Uani d . 1 C . C
H23E .0427 1.0522 .2499 .157 Uiso d R 1 . . H
N001 .6071(5) .3943(8) .0566(3) .166(5) Uani d . 1 . . N
C002 .6505(4) .3285(8) .0429(4) .158(5) Uani d . 1 . . C
C003 .5743(5) .4448(9) .0655(4) .156(6) Uani d . 1 . . C
H00A .5833 .4670 .0869 .234 Uiso calc R 1 . . H
H00B .5398 .4103 .0660 .234 Uiso calc R 1 . . H
H00C .5715 .5007 .0514 .234 Uiso calc R 1 . . H
P1 .26013(9) .92401(17) -.06706(6) .0778(7) Uani d D 1 . . P
F11 .3094(3) .8994(6) -.08917(16) .182(3) Uani d D 1 . . F
F12 .2110(3) .9490(6) -.0456(2) .260(5) Uani d D 1 . . F
F13 .2276(2) .9489(4) -.09878(15) .169(3) Uani d D 1 . . F
F14 .2943(2) .8959(5) -.03679(14) .151(2) Uani d D 1 . . F
F15 .2807(4) 1.0310(5) -.06700(15) .201(4) Uani d D 1 . . F
F16 .2400(3) .8171(4) -.06801(18) .192(3) Uani d D 1 . . F
P2 .07893(10) .29530(18) .06015(7) .0882(8) Uani d D 1 . . P
F21 .1259(2) .3715(5) .0544(2) .184(3) Uani d D 1 D . F
F22 .0343(3) .2234(5) .0705(2) .188(3) Uani d D 1 D . F
F23 .0392(7) .3810(9) .0715(5) .199(8) Uani d PD .50 D 1 F
F24 .1241(4) .2156(7) .0535(4) .126(5) Uani d PD .50 D 1 F
F25 .0653(6) .3133(14) .0247(3) .171(6) Uani d PD .50 D 1 F
F26 .0948(6) .2866(12) .0984(2) .156(5) Uani d PD .50 D 1 F
F23B .0349(6) .3662(9) .0469(4) .133(5) Uiso d PD .50 D 2 F
F24B .1211(7) .2233(13) .0744(5) .172(8) Uiso d PD .50 D 2 F
F25B .0683(7) .2240(12) .0322(4) .182(6) Uiso d PD .50 D 2 F
F26B .0771(7) .3541(13) .0918(4) .148(5) Uiso d PD .50 D 2 F
P3 .21586(10) .27360(19) .19910(7) .0905(8) Uani d D 1 . . P
F31 .2308(3) .3836(4) .2043(2) .188(3) Uani d D 1 E . F
F32 .2042(4) .1664(4) .19303(17) .213(4) Uani d D 1 E . F
F33 .1962(8) .2898(12) .1639(3) .230(10) Uani d PD .50 E 3 F
F34 .2366(5) .2415(10) .2337(2) .148(5) Uani d PD .50 E 3 F
F35 .2754(4) .2520(7) .1849(3) .123(4) Uani d PD .50 E 3 F
F36 .1561(3) .2828(8) .2115(5) .151(6) Uani d PD .50 E 3 F
F33B .1676(6) .3441(12) .1848(4) .178(6) Uiso d PD .50 E 4 F
F34B .2721(7) .2760(19) .2118(6) .253(10) Uiso d PD .50 E 4 F
F35B .2362(6) .2858(9) .1634(3) .115(4) Uiso d PD .50 E 4 F
F36B .1836(7) .2770(10) .2300(3) .138(5) Uiso d PD .50 E 4 F
P4 .01625(11) .2677(2) .31101(7) .0964(8) Uani d D 1 . . P
F41 .0627(3) .3149(6) .29161(18) .197(3) Uani d D 1 . . F
F42 -.0296(2) .2175(5) .33201(15) .161(2) Uani d D 1 . . F
F43 .0573(2) .1871(4) .32399(15) .139(2) Uani d D 1 . . F
F44 -.0263(3) .3447(5) .29898(17) .197(3) Uani d D 1 . . F
F45 .0006(2) .2005(4) .28186(14) .143(2) Uani d D 1 . . F
F46 .0313(3) .3337(4) .34052(14) .177(3) Uani d D 1 . . F

loop_
_atom_site_aniso_label
_atom_site_aniso_U_11
_atom_site_aniso_U_22
_atom_site_aniso_U_33
_atom_site_aniso_U_12
_atom_site_aniso_U_13
_atom_site_aniso_U_23
Cu1 .0453(5) .0644(6) .0506(5) -.0001(4) -.0014(4) .0049(4)
N11 .059(4) .067(4) .068(5) .001(3) .002(3) .007(3)
C12 .076(6) .098(8) .150(10) -.011(6) .009(6) .046(7)
C13A .077(9) .067(9) .135(15) -.031(7) .024(8) .006(8)
C14 .124(9) .078(7) .082(7) .025(6) .016(6) .010(5)
N15 .065(4) .085(5) .071(5) .014(4) -.017(4) -.010(4)
C16 .110(7) .124(8) .105(9) .046(6) -.043(7) -.016(6)
C17 .168(10) .122(9) .058(7) .019(8) -.044(7) -.002(6)
C18 .168(10) .165(11) .063(7) .059(9) -.024(7) -.001(7)
N19 .071(4) .082(5) .057(4) .004(4) .001(4) -.008(3)
C110 .110(8) .157(9) .077(7) .047(7) .014(6) -.023(6)
C11A .065(9) .133(14) .134(14) -.019(8) .048(9) -.055(11)
C112 .088(7) .127(8) .078(7) .029(6) .007(6) -.012(6)
C113 .056(5) .086(6) .071(6) -.007(4) -.006(4) .001(5)
C114 .064(5) .065(6) .062(6) .002(4) -.013(4) -.004(4)
N115 .064(4) .064(4) .059(4) .000(3) -.009(4) .003(3)
C116 .082(6) .083(6) .071(6) -.012(5) -.013(5) .002(5)
C117 .117(8) .078(6) .079(7) .010(6) -.018(6) .021(5)
C118 .108(8) .105(8) .081(7) .031(6) -.034(6) .009(6)
C119 .088(6) .098(7) .080(7) .014(6) -.032(5) .009(5)
C120 .074(6) .080(6) .104(8) .024(4) .006(6) -.020(5)
C121 .053(5) .077(6) .067(6) .003(4) -.009(4) -.007(5)
N122 .058(4) .075(5) .096(6) -.003(4) -.011(4) -.009(4)
C123 .061(6) .101(8) .097(8) -.002(5) -.007(6) .021(7)
C124 .067(6) .176(12) .050(6) -.010(7) .006(5) -.031(7)
C125 .081(7) .101(8) .124(11) .010(6) .017(6) -.049(7)
C126 .066(5) .121(8) .072(7) -.020(5) .014(5) -.049(6)
C127 .138(9) .098(8) .136(10) -.029(7) .028(8) -.055(7)
C128 .080(6) .075(6) .087(7) -.009(5) .003(5) -.018(5)
N129 .062(4) .065(4) .056(5) -.003(3) -.011(4) .002(3)
C130 .080(6) .093(6) .067(6) -.008(5) .012(5) -.007(5)
C131 .054(6) .104(7) .102(8) -.008(5) .013(5) .018(6)
C132 .064(6) .122(8) .099(9) -.030(6) -.005(6) .022(6)
C133 .107(8) .111(8) .114(9) -.055(6) .005(7) -.025(6)
Cu2 .0938(7) .0737(7) .0598(7) -.0255(5) .0206(5) -.0120(5)
N21 .149(8) .126(7) .082(7) -.047(6) .011(6) .001(5)
N25 .063(5) .169(8) .107(7) -.017(5) .019(5) -.062(6)
N29 .075(5) .109(5) .064(5) -.018(4) .007(4) -.007(4)
C213 .188(14) .125(11) .165(14) -.009(9) -.006(11) .086(10)
C214 .108(7) .038(6) .171(12) .006(5) .018(7) -.001(7)
N215 .067(4) .075(6) .075(6) -.014(3) .007(4) -.011(4)
C216 .071(6) .080(6) .099(8) -.010(4) .017(5) -.032(6)
C217 .101(8) .140(10) .135(11) -.015(7) .020(7) -.055(10)
C218 .171(12) .091(11) .28(2) -.009(9) .100(15) -.053(13)
C219 .174(12) .068(9) .25(2) -.004(7) .062(13) -.009(12)
C220 .072(6) .102(6) .095(7) .000(5) -.010(5) -.047(5)
C221 .067(6) .095(7) .068(6) .007(5) -.005(5) -.023(5)
N222 .070(4) .100(6) .093(5) .012(4) -.002(4) -.028(4)
C223 .107(8) .095(7) .107(8) .024(6) .010(7) -.032(5)
C224 .060(7) .145(10) .158(12) .033(6) .017(7) .006(8)
C225 .088(8) .173(12) .158(12) .000(8) -.027(8) -.044(9)
C226 .066(6) .153(9) .097(8) .017(6) -.008(6) -.038(6)
C227 .094(9) .325(19) .132(12) -.051(10) -.016(8) .037(13)
C228 .124(9) .107(8) .047(6) .014(7) .000(6) .012(5)
N229 .078(5) .065(4) .061(5) -.008(4) .019(4) -.007(3)
C230 .110(8) .083(7) .101(8) .003(6) .038(6) .017(6)
C231 .122(10) .133(11) .113(10) -.036(8) .036(8) .005(8)
C232 .180(14) .090(8) .119(11) -.019(9) .015(11) -.001(7)
C233 .148(11) .157(12) .088(9) .055(9) -.003(8) .008(8)
N001 .130(10) .118(9) .250(14) -.048(7) .012(10) .033(9)
C002 .093(8) .122(9) .259(16) .022(7) .059(9) -.011(9)
C003 .076(8) .116(10) .277(18) .008(7) .034(10) -.021(10)
P1 .0665(15) .083(2) .0839(19) -.0085(12) .0014(14) .0198(12)
F11 .157(6) .259(8) .130(6) .051(5) .050(5) .016(5)
F12 .229(8) .253(9) .297(11) .142(7) .181(8) .140(8)
F13 .153(5) .193(6) .163(6) -.049(4) -.080(5) .093(5)
F14 .149(5) .195(6) .108(5) .004(4) -.040(4) .032(4)
F15 .352(10) .132(5) .120(5) -.121(6) -.013(6) .008(4)
F16 .238(8) .129(5) .209(8) -.082(5) -.073(6) .059(5)
P2 .0718(16) .0799(17) .113(2) .0060(13) -.0087(15) -.0039(15)
F21 .119(5) .144(5) .290(10) -.030(4) .006(5) .029(6)
F22 .117(5) .165(6) .280(10) -.066(4) .018(5) .034(6)
F23 .239(17) .203(15) .155(15) .164(13) .101(13) .048(11)
F24 .075(7) .103(8) .202(16) .032(5) .010(9) -.058(9)
F25 .193(13) .259(17) .062(9) -.086(13) -.033(9) .058(10)
F26 .227(15) .161(12) .081(9) .031(11) -.031(9) .016(8)
P3 .093(2) .080(2) .099(2) -.0119(14) .0112(16) -.0011(14)
F31 .192(7) .111(5) .262(9) -.046(4) .078(6) -.051(5)
F32 .363(11) .106(5) .169(7) -.090(6) .126(7) -.041(4)
F33 .254(19) .30(2) .136(14) .185(17) -.097(13) -.030(13)
F34 .105(8) .276(15) .063(7) -.018(9) -.028(6) .067(8)
F35 .087(7) .133(9) .149(12) .026(6) .065(7) -.009(8)
F36 .017(5) .117(9) .318(19) -.001(5) .008(8) .005(11)
P4 .0968(19) .117(2) .0751(18) -.0030(17) -.0017(16) .0071(18)
F41 .166(6) .262(8) .162(7) -.082(6) .030(5) .063(6)
F42 .118(4) .235(6) .130(5) -.040(4) .023(4) .001(5)
F43 .121(4) .148(5) .149(5) .026(4) -.025(4) .014(4)
F44 .230(8) .211(7) .150(6) .108(6) -.033(6) .011(5)
F45 .131(5) .191(5) .107(5) .012(4) -.014(4) -.045(4)
F46 .308(9) .127(5) .095(5) -.047(5) -.054(5) -.005(4)

loop_
_atom_type_symbol
_atom_type_description
_atom_type_scat_dispersion_real
_atom_type_scat_dispersion_imag
_atom_type_scat_source
C C 0.0033 0.0016 'International Tables Vol C Tables 4.2.6.8 and 6.1.1.4'
H H 0.0000 0.0000 'International Tables Vol C Tables 4.2.6.8 and 6.1.1.4'
N N 0.0061 0.0033 'International Tables Vol C Tables 4.2.6.8 and 6.1.1.4'
F F 0.0171 0.0103 'International Tables Vol C Tables 4.2.6.8 and 6.1.1.4'
P P 0.1023 0.0942 'International Tables Vol C Tables 4.2.6.8 and 6.1.1.4'
Cu Cu 0.3201 1.2651 'International Tables Vol C Tables 4.2.6.8 and 6.1.1.4'

loop_
_geom_angle_atom_site_label_1
_geom_angle_atom_site_label_2
_geom_angle_atom_site_label_3
_geom_angle
_geom_angle_publ_flag
N129 Cu1 N115 90.5(2) y
N129 Cu1 N11 165.8(2) y
N115 Cu1 N11 78.7(2) y
N129 Cu1 N15 96.0(2) y
N115 Cu1 N15 161.3(2) y
N11 Cu1 N15 97.1(2) y
N129 Cu1 N19 77.8(2) y
N115 Cu1 N19 105.0(2) y
N11 Cu1 N19 95.9(2) y
N15 Cu1 N19 93.6(2) y
N129 Cu1 N122 91.0(2) y
N115 Cu1 N122 85.7(3) y
N11 Cu1 N122 97.3(2) y
N15 Cu1 N122 76.6(3) y
N19 Cu1 N122 164.4(2) y
C113 N11 C12 108.7(6) ?
C113 N11 C112 106.8(6) ?
C12 N11 C112 106.7(7) ?
C113 N11 Cu1 102.2(4) ?
C12 N11 Cu1 117.4(5) ?
C112 N11 Cu1 114.4(5) ?
C13B C12 C13A 53.2(13) ?
C13B C12 N11 122.3(14) ?
C13A C12 N11 115.8(7) ?
C12 C13A C14 119.1(11) ?
C12 C13B C14 116(2) ?
C13A C14 N15 114.9(7) ?
C13A C14 C13B 49.4(12) ?
N15 C14 C13B 124.7(12) ?
C14 N15 C16 107.3(7) ?
C14 N15 C120 106.7(6) ?
C16 N15 C120 107.6(6) ?
C14 N15 Cu1 115.9(5) ?
C16 N15 Cu1 112.8(5) ?
C120 N15 Cu1 106.1(5) ?
C17 C16 N15 117.5(7) ?
C18 C17 C16 117.7(9) ?
C17 C18 N19 122.2(9) ?
C127 N19 C18 104.7(8) ?
C127 N19 C110 107.8(7) ?
C18 N19 C110 110.3(7) ?
C127 N19 Cu1 101.1(5) ?
C18 N19 Cu1 117.5(5) ?
C110 N19 Cu1 114.0(5) ?
C11A C110 C11B 43.8(11) ?
C11A C110 N19 121.5(9) ?
C11B C110 N19 116.8(15) ?
C110 C11A C112 124.2(11) ?
C112 C11B C110 124.6(16) ?
C11B C112 C11A 44.0(11) ?
C11B C112 N11 119.8(15) ?
C11A C112 N11 121.3(8) ?
C114 C113 N11 112.2(6) ?
N115 C114 C119 122.0(8) ?
N115 C114 C113 115.3(7) ?
C119 C114 C113 122.7(8) ?
C114 N115 C116 117.6(6) ?
C114 N115 Cu1 112.9(5) ?
C116 N115 Cu1 129.4(5) ?
N115 C116 C117 123.1(8) ?
C118 C117 C116 117.7(8) ?
C117 C118 C119 119.6(8) ?
C114 C119 C118 119.9(8) ?
C121 C120 N15 113.6(6) ?
N122 C121 C126 124.4(8) ?
N122 C121 C120 115.6(7) ?
C126 C121 C120 120.0(8) ?
C121 N122 C123 116.8(7) ?
C121 N122 Cu1 108.2(6) ?
C123 N122 Cu1 132.3(6) ?
N122 C123 C124 121.8(9) ?
C123 C124 C125 120.4(10) ?
C124 C125 C126 120.6(9) ?
C125 C126 C121 115.9(9) ?
N19 C127 C128 112.4(7) ?
N129 C128 C133 120.3(8) ?
N129 C128 C127 115.9(8) ?
C133 C128 C127 123.6(9) ?
C128 N129 C130 118.1(7) ?
C128 N129 Cu1 115.6(6) ?
C130 N129 Cu1 126.2(5) ?
N129 C130 C131 122.5(8) ?
C132 C131 C130 120.1(9) ?
C131 C132 C133 117.9(9) ?
C132 C133 C128 120.9(9) ?
N229 Cu2 N215 91.5(3) y
N229 Cu2 N21 166.2(3) y
N215 Cu2 N21 79.3(3) y
N229 Cu2 N25 93.7(3) y
N215 Cu2 N25 160.8(3) y
N21 Cu2 N25 98.4(3) y
N229 Cu2 N29 78.8(3) y
N215 Cu2 N29 109.4(2) y
N21 Cu2 N29 94.4(4) y
N25 Cu2 N29 89.8(3) y
N229 Cu2 N222 91.3(3) y
N215 Cu2 N222 86.6(2) y
N21 Cu2 N222 98.3(4) y
N25 Cu2 N222 74.7(3) y
N29 Cu2 N222 161.2(2) y
C212 N21 C213 107.5(13) ?
C212 N21 C22A 75.1(16) ?
C213 N21 C22A 128.0(13) ?
C212 N21 C22 103.9(16) ?
C213 N21 C22 87.4(12) ?
C22A N21 C22 44.3(10) ?
C212 N21 C21C 22.2(15) ?
C213 N21 C21C 102.6(12) ?
C22A N21 C21C 95.3(17) ?
C22 N21 C21C 125.8(17) ?
C212 N21 Cu2 127.0(13) ?
C213 N21 Cu2 104.4(7) ?
C22A N21 Cu2 114.6(10) ?
C22 N21 Cu2 118.8(8) ?
C21C N21 Cu2 109.9(13) ?
C23 C22 N21 107.0(16) ?
C22 C23 C24 146.4(19) ?
N25 C24 C23 108.3(18) ?
C23A C22A N21 129(3) ?
C22A C23A C24A 128(3) ?
C23A C24A N25 116.2(17) ?
C24 N25 C26A 65.9(15) ?
C24 N25 C220 109.2(10) ?
C26A N25 C220 119.5(12) ?
C24 N25 C26 104.5(13) ?
C26A N25 C26 39.8(11) ?
C220 N25 C26 98.4(7) ?
C24 N25 C24A 30.8(10) ?
C26A N25 C24A 95.5(14) ?
C220 N25 C24A 102.8(9) ?
C26 N25 C24A 135.0(10) ?
C24 N25 Cu2 127.0(11) ?
C26A N25 Cu2 124.2(11) ?
C220 N25 Cu2 106.5(5) ?
C26 N25 Cu2 107.6(6) ?
C24A N25 Cu2 103.8(8) ?
C27 C26 N25 119.8(10) ?
C28 C27 C26 119.5(14) ?
C27 C28 N29 129.3(13) ?
N25 C26A C27A 125(2) ?
C28A C27A C26A 138(2) ?
C27A C28A N29 118.3(18) ?
C227 N29 C21A 91.5(13) ?
C227 N29 C28 98.7(11) ?
C21A N29 C28 116.9(10) ?
C227 N29 C28A 124.7(13) ?
C21A N29 C28A 102.4(12) ?
C28 N29 C28A 28.0(8) ?
C227 N29 C210 120.2(13) ?
C21A N29 C210 28.7(9) ?
C28 N29 C210 110.4(11) ?
C28A N29 C210 86.5(12) ?
C227 N29 Cu2 100.8(7) ?
C21A N29 Cu2 117.4(8) ?
C28 N29 Cu2 121.2(7) ?
C28A N29 Cu2 118.0(9) ?
C210 N29 Cu2 106.1(9) ?
C211 C210 N29 141(3) ?
C210 C211 C212 124(3) ?
N21 C212 C211 120.0(18) ?
N29 C21A C21B 103.1(13) ?
N29 C21A C227 42.2(7) ?
C21B C21A C227 127.2(11) ?
C21C C21B C21A 148(3) ?
C21B C21C N21 124(3) ?
N21 C213 C214 110.4(10) ?
N215 C214 C219 117.1(12) ?
N215 C214 C213 116.5(11) ?
C219 C214 C213 126.5(13) ?
C214 N215 C216 120.6(8) ?
C214 N215 Cu2 111.7(8) ?
C216 N215 Cu2 127.7(6) ?
N215 C216 C217 124.3(10) ?
C218 C217 C216 115.6(14) ?
C217 C218 C219 121.8(16) ?
C218 C219 C214 120.6(14) ?
N25 C220 C221 115.4(7) ?
N222 C221 C226 122.7(8) ?
N222 C221 C220 117.3(7) ?
C226 C221 C220 119.9(8) ?
C221 N222 C223 117.6(7) ?
C221 N222 Cu2 108.6(5) ?
C223 N222 Cu2 133.8(6) ?
N222 C223 C224 121.7(9) ?
C225 C224 C223 118.7(9) ?
C226 C225 C224 119.6(10) ?
C225 C226 C221 119.7(9) ?
N29 C227 C228 118.6(9) ?
N29 C227 C21A 46.2(8) ?
C228 C227 C21A 153.7(12) ?
N229 C228 C233 118.8(10) ?
N229 C228 C227 115.4(9) ?
C233 C228 C227 125.8(12) ?
C230 N229 C228 120.1(8) ?
C230 N229 Cu2 124.0(7) ?
C228 N229 Cu2 115.9(6) ?
N229 C230 C231 124.0(9) ?
C232 C231 C230 116.7(11) ?
C231 C232 C233 120.8(12) ?
C232 C233 C228 119.4(11) ?
C003 N001 C002 177.0(17) ?
F12 P1 F16 88.5(5) ?
F12 P1 F15 92.6(5) ?
F16 P1 F15 178.6(4) ?
F12 P1 F11 179.2(5) ?
F16 P1 F11 91.7(4) ?
F15 P1 F11 87.2(4) ?
F12 P1 F14 90.2(4) ?
F16 P1 F14 87.7(3) ?
F15 P1 F14 93.2(4) ?
F11 P1 F14 90.6(4) ?
F12 P1 F13 92.6(4) ?
F16 P1 F13 91.2(3) ?
F15 P1 F13 87.9(3) ?
F11 P1 F13 86.7(4) ?
F14 P1 F13 177.0(4) ?
F22 P2 F25 102.7(5) ?
F22 P2 F25B 71.8(7) ?
F25 P2 F25B 48.4(7) ?
F22 P2 F26B 94.1(7) ?
F25 P2 F26B 137.1(9) ?
F25B P2 F26B 165.7(9) ?
F22 P2 F24B 87.7(8) ?
F25 P2 F24B 128.2(10) ?
F25B P2 F24B 90.2(8) ?
F26B P2 F24B 91.2(8) ?
F22 P2 F23B 90.2(7) ?
F25 P2 F23B 53.6(7) ?
F25B P2 F23B 90.4(8) ?
F26B P2 F23B 87.6(8) ?
F24B P2 F23B 177.6(10) ?
F22 P2 F21 172.4(5) ?
F25 P2 F21 84.6(5) ?
F25B P2 F21 115.3(8) ?
F26B P2 F21 78.9(6) ?
F24B P2 F21 89.5(8) ?
F23B P2 F21 92.4(6) ?
F22 P2 F24 96.2(5) ?
F25 P2 F24 95.4(9) ?
F25B P2 F24 63.3(7) ?
F26B P2 F24 121.9(8) ?
F24B P2 F24 32.8(8) ?
F23B P2 F24 149.0(9) ?
F21 P2 F24 85.2(5) ?
F22 P2 F23 87.1(6) ?
F25 P2 F23 92.1(8) ?
F25B P2 F23 125.8(10) ?
F26B P2 F23 49.2(7) ?
F24B P2 F23 139.5(9) ?
F23B P2 F23 39.0(6) ?
F21 P2 F23 90.4(7) ?
F24 P2 F23 170.9(9) ?
F22 P2 F26 81.3(6) ?
F25 P2 F26 174.8(8) ?
F25B P2 F26 136.7(8) ?
F26B P2 F26 38.4(6) ?
F24B P2 F26 54.8(7) ?
F23B P2 F26 123.6(8) ?
F21 P2 F26 91.3(6) ?
F24 P2 F26 87.4(7) ?
F23 P2 F26 84.7(7) ?
F34B P3 F36B 100.3(10) ?
F34B P3 F32 104.9(11) ?
F36B P3 F32 94.2(6) ?
F34B P3 F33 128.5(11) ?
F36B P3 F33 129.6(9) ?
F32 P3 F33 85.5(7) ?
F34B P3 F36 139.1(10) ?
F36B P3 F36 39.1(6) ?
F32 P3 F36 87.5(5) ?
F33 P3 F36 90.7(8) ?
F34B P3 F31 73.1(10) ?
F36B P3 F31 88.5(6) ?
F32 P3 F31 176.9(4) ?
F33 P3 F31 93.8(7) ?
F36 P3 F31 95.5(5) ?
F34B P3 F35B 92.5(9) ?
F36B P3 F35B 164.9(8) ?
F32 P3 F35B 90.2(5) ?
F33 P3 F35B 36.4(7) ?
F36 P3 F35B 126.9(8) ?
F31 P3 F35B 87.5(5) ?
F34B P3 F34 51.8(9) ?
F36B P3 F34 53.3(6) ?
F32 P3 F34 86.9(6) ?
F33 P3 F34 172.1(8) ?
F36 P3 F34 91.2(7) ?
F31 P3 F34 93.6(6) ?
F35B P3 F34 141.6(7) ?
F34B P3 F35 44.5(8) ?
F36B P3 F35 142.7(8) ?
F32 P3 F35 86.1(5) ?
F33 P3 F35 87.7(7) ?
F36 P3 F35 173.5(6) ?
F31 P3 F35 90.8(5) ?
F35B P3 F35 52.0(5) ?
F34 P3 F35 89.6(7) ?
F34B P3 F33B 142.4(12) ?
F36B P3 F33B 85.2(7) ?
F32 P3 F33B 111.8(7) ?
F33 P3 F33B 49.6(7) ?
F36 P3 F33B 52.8(6) ?
F31 P3 F33B 69.8(6) ?
F35B P3 F33B 79.7(7) ?
F34 P3 F33B 136.3(7) ?
F35 P3 F33B 129.2(7) ?
F41 P4 F44 92.5(4) ?
F41 P4 F46 89.9(4) ?
F44 P4 F46 91.3(4) ?
F41 P4 F45 91.0(4) ?
F44 P4 F45 88.9(4) ?
F46 P4 F45 179.0(4) ?
F41 P4 F42 177.5(4) ?
F44 P4 F42 89.7(4) ?
F46 P4 F42 88.9(4) ?
F45 P4 F42 90.2(3) ?
F41 P4 F43 90.1(4) ?
F44 P4 F43 177.4(4) ?
F46 P4 F43 89.0(4) ?
F45 P4 F43 90.8(3) ?
F42 P4 F43 87.7(4) ?

loop_
_geom_bond_atom_site_label_1
_geom_bond_atom_site_label_2
_geom_bond_site_symmetry_2
_geom_bond_distance
_geom_bond_publ_flag
Cu1 N129 . 2.094(6) y
Cu1 N115 . 2.109(6) y
Cu1 N11 . 2.149(6) y
Cu1 N15 . 2.181(6) y
Cu1 N19 . 2.283(6) y
Cu1 N122 . 2.420(7) y
N11 C113 . 1.481(9) ?
N11 C12 . 1.493(9) ?
N11 C112 . 1.509(9) ?
C12 C13B . 1.38(3) ?
C12 C13A . 1.447(14) ?
C13A C14 . 1.456(14) ?
C13B C14 . 1.57(3) ?
C14 N15 . 1.473(10) ?
N15 C16 . 1.496(10) ?
N15 C120 . 1.504(9) ?
C16 C17 . 1.494(11) ?
C17 C18 . 1.383(12) ?
C18 N19 . 1.466(10) ?
N19 C127 . 1.446(10) ?
N19 C110 . 1.486(9) ?
C110 C11A . 1.421(11) ?
C110 C11B . 1.431(15) ?
C11A C112 . 1.426(12) ?
C11B C112 . 1.411(15) ?
C113 C114 . 1.470(9) ?
C114 N115 . 1.343(8) ?
C114 C119 . 1.368(10) ?
N115 C116 . 1.347(8) ?
C116 C117 . 1.392(10) ?
C117 C118 . 1.366(11) ?
C118 C119 . 1.370(11) ?
C120 C121 . 1.466(10) ?
C121 N122 . 1.339(9) ?
C121 C126 . 1.389(10) ?
N122 C123 . 1.347(11) ?
C123 C124 . 1.344(11) ?
C124 C125 . 1.359(12) ?
C125 C126 . 1.361(12) ?
C127 C128 . 1.505(11) ?
C128 N129 . 1.310(9) ?
C128 C133 . 1.385(11) ?
N129 C130 . 1.327(9) ?
C130 C131 . 1.358(10) ?
C131 C132 . 1.325(11) ?
C132 C133 . 1.343(12) ?
Cu2 N229 . 2.049(6) y
Cu2 N215 . 2.058(7) y
Cu2 N21 . 2.063(8) y
Cu2 N25 . 2.200(7) y
Cu2 N29 . 2.329(7) y
Cu2 N222 . 2.473(7) y
N21 C212 . 1.31(3) ?
N21 C213 . 1.448(14) ?
N21 C22A . 1.54(3) ?
N21 C22 . 1.66(2) ?
N21 C21C . 1.70(4) ?
C22 C23 . 1.43(3) ?
C23 C24 . 1.74(3) ?
C24 N25 . 1.35(2) ?
C22A C23A . 1.10(3) ?
C23A C24A . 1.49(4) ?
C24A N25 . 1.88(3) ?
N25 C26A . 1.35(2) ?
N25 C220 . 1.481(9) ?
N25 C26 . 1.719(15) ?
C26 C27 . 1.374(16) ?
C27 C28 . 1.365(18) ?
C28 N29 . 1.479(16) ?
C26A C27A . 1.44(3) ?
C27A C28A . 1.35(3) ?
C28A N29 . 1.54(2) ?
N29 C227 . 1.357(13) ?
N29 C21A . 1.457(17) ?
N29 C210 . 1.66(3) ?
C210 C211 . .89(3) ?
C211 C212 . 1.85(3) ?
C21A C21B . 1.95(3) ?
C21A C227 . 2.02(3) ?
C21B C21C . .79(4) ?
C213 C214 . 1.450(16) ?
C214 N215 . 1.325(10) ?
C214 C219 . 1.414(17) ?
N215 C216 . 1.345(10) ?
C216 C217 . 1.376(12) ?
C217 C218 . 1.335(16) ?
C218 C219 . 1.37(2) ?
C220 C221 . 1.487(10) ?
C221 N222 . 1.327(9) ?
C221 C226 . 1.364(10) ?
N222 C223 . 1.353(10) ?
C223 C224 . 1.387(13) ?
C224 C225 . 1.357(13) ?
C225 C226 . 1.351(12) ?
C227 C228 . 1.490(13) ?
C228 N229 . 1.324(10) ?
C228 C233 . 1.413(13) ?
N229 C230 . 1.318(10) ?
C230 C231 . 1.390(12) ?
C231 C232 . 1.333(14) ?
C232 C233 . 1.383(14) ?
N001 C003 . 1.114(12) ?
N001 C002 . 1.493(15) ?
P1 F12 . 1.527(6) ?
P1 F16 . 1.530(6) ?
P1 F15 . 1.533(6) ?
P1 F11 . 1.545(6) ?
P1 F14 . 1.551(5) ?
P1 F13 . 1.570(5) ?
P2 F22 . 1.520(6) ?
P2 F25 . 1.524(9) ?
P2 F25B . 1.528(13) ?
P2 F26B . 1.533(12) ?
P2 F24B . 1.533(14) ?
P2 F23B . 1.538(12) ?
P2 F21 . 1.558(6) ?
P2 F24 . 1.564(8) ?
P2 F23 . 1.581(9) ?
P2 F26 . 1.634(10) ?
P3 F34B . 1.466(15) ?
P3 F36B . 1.502(12) ?
P3 F32 . 1.500(6) ?
P3 F33 . 1.549(11) ?
P3 F36 . 1.545(8) ?
P3 F31 . 1.548(6) ?
P3 F35B . 1.566(11) ?
P3 F34 . 1.580(8) ?
P3 F35 . 1.589(8) ?
P3 F33B . 1.625(13) ?
P4 F41 . 1.526(6) ?
P4 F44 . 1.552(6) ?
P4 F46 . 1.558(6) ?
P4 F45 . 1.559(6) ?
P4 F42 . 1.568(6) ?
P4 F43 . 1.573(6) ?
